data_1572600
loop_
_publ_author_name
'Jiang, Lin-Tao'
'Jiang, Xiao-Ming'
'Fan, Yu-Hang'
'Liu, Bin-Wen'
'Guo, Guo-Cong'

_publ_section_title
;
 Reconstructing nearly isotropic microstructures to construct a
 one-dimensional framework causing record birefringence in thiophosphates.
;
_journal_issue 41
_journal_name_full 'Chemical science'
_journal_page_first 17114
_journal_page_last 17119
_journal_paper_doi 10.1039/d4sc03683b
_journal_volume 15
_journal_year 2024
_chemical_formula_moiety 'In2 P4 Rb4 S14'
_chemical_formula_sum 'In2 P4 Rb4 S14'
_chemical_formula_weight 1144.24
_chemical_melting_point ?
_chemical_name_common Rb2InP2S7
_space_group_crystal_system monoclinic
_space_group_IT_number 14
_space_group_name_Hall '-P 2yn'
_space_group_name_H-M_alt 'P 1 21/n 1'
_audit_creation_date 2022-02-11
_audit_creation_method
;
Olex2 1.3
(compiled 2020.11.12 svn.r5f609507 for OlexSys, GUI svn.r6408)
;
_audit_update_record
;
2024-04-23 deposited with the CCDC.	2024-08-22 downloaded from the CCDC.
;
_cell_angle_alpha 90
_cell_angle_beta 119.599(6)
_cell_angle_gamma 90
_cell_formula_units_Z 2
_cell_length_a 10.7564(5)
_cell_length_b 12.6856(3)
_cell_length_c 10.7941(5)
_cell_measurement_reflns_used 17676
_cell_measurement_temperature 293(2)
_cell_measurement_theta_max 29.5730
_cell_measurement_theta_min 2.3010
_cell_volume 1280.67(12)
_computing_cell_refinement 'CrysAlisPro 1.171.40.59a (Rigaku OD, 2019)'
_computing_data_collection 'CrysAlisPro 1.171.40.59a (Rigaku OD, 2019)'
_computing_data_reduction 'CrysAlisPro 1.171.40.59a (Rigaku OD, 2019)'
_computing_molecular_graphics 'Olex2 1.3 (Dolomanov et al., 2009)'
_computing_publication_material 'Olex2 1.3 (Dolomanov et al., 2009)'
_computing_structure_refinement 'SHELXL-2013 (Sheldrick, 2013)'
_computing_structure_solution 'SHELXL-2013 (Sheldrick, 2013)'
_diffrn_ambient_temperature 293(2)
_diffrn_detector_area_resol_mean 10.0000
_diffrn_measured_fraction_theta_full 1.000
_diffrn_measured_fraction_theta_max 0.824
_diffrn_measurement_device_type 'ROD, Synergy Custom DW system, HyPix'
_diffrn_measurement_method CCD_Profile_fitting
_diffrn_radiation_type MoK\a
_diffrn_radiation_wavelength 0.71073
_diffrn_reflns_av_R_equivalents 0.0767
_diffrn_reflns_av_unetI/netI 0.0494
_diffrn_reflns_Laue_measured_fraction_full 1.000
_diffrn_reflns_Laue_measured_fraction_max 0.824
_diffrn_reflns_limit_h_max 12
_diffrn_reflns_limit_h_min -13
_diffrn_reflns_limit_k_max 15
_diffrn_reflns_limit_k_min -15
_diffrn_reflns_limit_l_max 13
_diffrn_reflns_limit_l_min -13
_diffrn_reflns_number 13141
_diffrn_reflns_point_group_measured_fraction_full 1.000
_diffrn_reflns_point_group_measured_fraction_max 0.824
_diffrn_reflns_theta_full 25.242
_diffrn_reflns_theta_max 29.273
_diffrn_reflns_theta_min 2.187
_exptl_absorpt_coefficient_mu 10.736
_exptl_absorpt_correction_T_max 1.00000
_exptl_absorpt_correction_T_min 0.41062
_exptl_absorpt_correction_type multi-scan
_exptl_absorpt_process_details
;
CrysAlisPro 1.171.41.64a (Rigaku Oxford Diffraction, 2020)
Empirical absorption correction using spherical harmonics,
 implemented in SCALE3 ABSPACK scaling algorithm.
;
_exptl_crystal_colour colorless
_exptl_crystal_density_diffrn 2.967
_exptl_crystal_density_meas ?
_exptl_crystal_description strip
_exptl_crystal_F_000 1060
_exptl_crystal_size_max 0.125
_exptl_crystal_size_mid 0.12
_exptl_crystal_size_min 0.085
_refine_diff_density_max 2.003
_refine_diff_density_min -1.096
_refine_diff_density_rms 0.202
_refine_ls_extinction_method none
_refine_ls_goodness_of_fit_ref 0.999
_refine_ls_hydrogen_treatment undef
_refine_ls_matrix_type full
_refine_ls_number_parameters 109
_refine_ls_number_reflns 2874
_refine_ls_number_restraints 0
_refine_ls_restrained_S_all 0.999
_refine_ls_R_factor_all 0.0485
_refine_ls_R_factor_gt 0.0399
_refine_ls_shift/su_max 0.004
_refine_ls_shift/su_mean 0.000
_refine_ls_structure_factor_coef Fsqd
_refine_ls_weighting_details
;
 w=1/[\s^2^(Fo^2^)+(0.0592P)^2^+1.7007P]
 where P=(Fo^2^+2Fc^2^)/3
;
_refine_ls_weighting_scheme calc
_refine_ls_wR_factor_gt 0.0969
_refine_ls_wR_factor_ref 0.1005
_reflns_Friedel_coverage 0.000
_reflns_number_gt 2483
_reflns_number_total 2874
_reflns_threshold_expression 'I > 2\s(I)'
_cod_data_source_file d4sc03683b2.cif
_cod_data_source_block Rb2InP2S7
_cod_depositor_comments
;
The following automatic conversions were performed:

data item '_chemical_melting_point' value 'not measured' was changed
to '?' -- the value is undefined or not given.

data item '_exptl_crystal_density_meas' value 'not measured' was
changed to '?' -- the value is perceived as not measured.

Automatic conversion script
Id: cif_fix_values 8170 2020-07-09 18:12:32Z antanas 

 Adding full bibliography for 1572600--1572602.cif.
;
_cod_original_cell_volume 1280.67(11)
_cod_database_code 1572600
_shelxl_version_number 2013-2
_shelx_space_group_comment
;
The symmetry employed for this shelxl refinement is uniquely defined
by the following loop, which should always be used as a source of
symmetry information in preference to the above space-group names.
They are only intended as comments.
;
_olex2_refinement_description
;
;
_olex2_submission_special_instructions 'No special instructions were received'

loop_
_space_group_symop_operation_xyz
'x, y, z'
'-x+1/2, y+1/2, -z+1/2'
'-x, -y, -z'
'x-1/2, -y-1/2, z-1/2'

loop_
_atom_site_label
_atom_site_type_symbol
_atom_site_fract_x
_atom_site_fract_y
_atom_site_fract_z
_atom_site_U_iso_or_equiv
_atom_site_adp_type
_atom_site_occupancy
_atom_site_site_symmetry_order
_atom_site_calc_flag
_atom_site_refinement_flags_posn
_atom_site_refinement_flags_adp
_atom_site_refinement_flags_occupancy
_atom_site_disorder_assembly
_atom_site_disorder_group
Rb1 Rb 0.50659(7) 0.16817(4) 0.46224(7) 0.03465(17) Uani 1 1 d . . . . .
Rb2 Rb 0.51842(7) 0.15469(5) 0.04566(7) 0.03685(17) Uani 1 1 d . . . . .
In1 In 0.99977(4) 0.00331(2) 0.30564(4) 0.01978(12) Uani 1 1 d . . . . .
P1 P 0.11883(14) 0.98595(9) 0.05773(13) 0.0159(3) Uani 1 1 d . . . . .
P2 P 0.73909(14) 0.93211(9) 0.37245(13) 0.0182(3) Uani 1 1 d . . . . .
S1 S 0.83404(14) 0.08018(9) 0.42035(13) 0.0223(3) Uani 1 1 d . . . . .
S2 S 0.17867(15) 0.14769(9) 0.43699(13) 0.0220(3) Uani 1 1 d . . . . .
S3 S 0.15145(14) 0.89482(9) 0.22870(13) 0.0216(3) Uani 1 1 d . . . . .
S4 S 0.85551(15) 0.11156(9) 0.07931(13) 0.0222(3) Uani 1 1 d . . . . .
S5 S 0.81038(15) 0.86168(9) 0.24620(14) 0.0223(3) Uani 1 1 d . . . . .
S6 S 0.22070(15) 0.12168(10) 0.10574(15) 0.0258(3) Uani 1 1 d . . . . .
S7 S 0.47220(15) 0.05802(12) 0.72878(15) 0.0309(3) Uani 1 1 d . . . . .

loop_
_atom_site_aniso_label
_atom_site_aniso_U_11
_atom_site_aniso_U_22
_atom_site_aniso_U_33
_atom_site_aniso_U_23
_atom_site_aniso_U_13
_atom_site_aniso_U_12
Rb1 0.0343(4) 0.0314(3) 0.0374(4) 0.0028(2) 0.0171(3) -0.0030(2)
Rb2 0.0340(4) 0.0395(3) 0.0302(4) -0.0059(2) 0.0107(3) -0.0079(2)
In1 0.0187(2) 0.0246(2) 0.0129(2) -0.00192(12) 0.00544(17) -0.00373(12)
P1 0.0130(7) 0.0195(6) 0.0118(6) 0.0013(4) 0.0035(5) 0.0033(4)
P2 0.0138(7) 0.0238(6) 0.0134(7) -0.0001(4) 0.0040(6) -0.0013(4)
S1 0.0241(7) 0.0185(6) 0.0212(7) -0.0001(4) 0.0088(6) -0.0010(5)
S2 0.0224(7) 0.0240(6) 0.0142(6) 0.0007(4) 0.0048(6) -0.0062(5)
S3 0.0208(7) 0.0257(6) 0.0143(6) 0.0055(4) 0.0056(6) 0.0064(5)
S4 0.0234(7) 0.0259(6) 0.0165(7) 0.0014(4) 0.0092(6) 0.0090(5)
S5 0.0231(7) 0.0254(6) 0.0186(7) -0.0058(5) 0.0104(6) -0.0053(5)
S6 0.0206(7) 0.0250(6) 0.0257(7) -0.0008(5) 0.0069(6) -0.0028(5)
S7 0.0146(7) 0.0490(9) 0.0230(8) 0.0022(6) 0.0046(6) 0.0011(5)

loop_
_atom_type_symbol
_atom_type_description
_atom_type_scat_dispersion_real
_atom_type_scat_dispersion_imag
_atom_type_scat_source
P P 0.1023 0.0942 'International Tables Vol C Tables 4.2.6.8 and 6.1.1.4'
S S 0.1246 0.1234 'International Tables Vol C Tables 4.2.6.8 and 6.1.1.4'
Rb Rb -0.9393 2.9676 'International Tables Vol C Tables 4.2.6.8 and 6.1.1.4'
In In -0.7276 1.3100 'International Tables Vol C Tables 4.2.6.8 and 6.1.1.4'

loop_
_geom_angle_atom_site_label_1
_geom_angle_atom_site_label_2
_geom_angle_atom_site_label_3
_geom_angle
_geom_angle_site_symmetry_1
_geom_angle_site_symmetry_3
_geom_angle_publ_flag
Rb1 Rb1 Rb2 99.60(2) 3_656 . ?
P2 Rb1 Rb1 61.46(2) 3_666 3_656 ?
P2 Rb1 Rb2 139.74(2) 3_666 . ?
S1 Rb1 Rb1 81.79(2) . 3_656 ?
S1 Rb1 Rb2 54.06(2) . . ?
S1 Rb1 P2 141.06(3) . 3_666 ?
S2 Rb1 Rb1 79.20(3) . 3_656 ?
S2 Rb1 Rb2 116.70(3) . . ?
S2 Rb1 P2 30.49(3) . 3_666 ?
S2 Rb1 S1 156.91(3) . . ?
S2 Rb1 S3 80.28(3) . 2_545 ?
S2 Rb1 S3 126.53(3) . 3_666 ?
S2 Rb1 S4 58.72(3) . 4_566 ?
S2 Rb1 S6 66.29(3) . . ?
S2 Rb1 S7 104.40(3) . 3_656 ?
S3 Rb1 Rb1 150.92(3) 2_545 3_656 ?
S3 Rb1 Rb1 74.01(3) 3_666 3_656 ?
S3 Rb1 Rb2 112.86(3) 3_666 . ?
S3 Rb1 Rb2 71.85(2) 2_545 . ?
S3 Rb1 P2 96.39(3) 3_666 3_666 ?
S3 Rb1 P2 106.73(3) 2_545 3_666 ?
S3 Rb1 S1 58.94(3) 3_666 . ?
S3 Rb1 S1 111.88(3) 2_545 . ?
S3 Rb1 S3 135.06(3) 2_545 3_666 ?
S3 Rb1 S4 54.12(3) 2_545 4_566 ?
S3 Rb1 S4 105.39(3) 3_666 4_566 ?
S3 Rb1 S6 65.76(3) 2_545 . ?
S3 Rb1 S7 118.19(3) 2_545 3_656 ?
S4 Rb1 Rb1 127.34(3) 4_566 3_656 ?
S4 Rb1 Rb2 125.96(2) 4_566 . ?
S4 Rb1 P2 66.46(3) 4_566 3_666 ?
S4 Rb1 S1 144.35(3) 4_566 . ?
S6 Rb1 Rb1 87.13(3) . 3_656 ?
S6 Rb1 Rb1 140.24(3) 4_666 3_656 ?
S6 Rb1 Rb2 97.91(3) 4_666 . ?
S6 Rb1 Rb2 50.55(2) . . ?
S6 Rb1 P2 119.56(3) 4_666 3_666 ?
S6 Rb1 P2 91.19(3) . 3_666 ?
S6 Rb1 S1 80.16(3) 4_666 . ?
S6 Rb1 S1 99.89(3) . . ?
S6 Rb1 S2 122.93(4) 4_666 . ?
S6 Rb1 S3 66.31(3) 4_666 3_666 ?
S6 Rb1 S3 152.93(3) . 3_666 ?
S6 Rb1 S3 68.78(3) 4_666 2_545 ?
S6 Rb1 S4 101.47(3) . 4_566 ?
S6 Rb1 S4 64.28(3) 4_666 4_566 ?
S6 Rb1 S6 130.76(3) 4_666 . ?
S6 Rb1 S7 105.90(4) 4_666 . ?
S6 Rb1 S7 61.29(3) . 3_656 ?
S6 Rb1 S7 132.26(4) 4_666 3_656 ?
S7 Rb1 Rb1 49.09(3) 3_656 3_656 ?
S7 Rb1 Rb1 53.75(3) . 3_656 ?
S7 Rb1 Rb2 50.68(3) 3_656 . ?
S7 Rb1 Rb2 153.05(3) . . ?
S7 Rb1 P2 29.12(3) . 3_666 ?
S7 Rb1 P2 103.95(3) 3_656 3_666 ?
S7 Rb1 S1 117.52(3) . . ?
S7 Rb1 S1 52.73(3) 3_656 . ?
S7 Rb1 S2 59.52(3) . . ?
S7 Rb1 S3 91.65(3) 3_656 3_666 ?
S7 Rb1 S3 128.56(4) . 2_545 ?
S7 Rb1 S3 67.28(3) . 3_666 ?
S7 Rb1 S4 76.90(3) . 4_566 ?
S7 Rb1 S4 161.02(4) 3_656 4_566 ?
S7 Rb1 S6 116.62(4) . . ?
S7 Rb1 S7 102.84(3) . 3_656 ?
Rb2 Rb2 Rb1 103.35(2) 3_655 . ?
S1 Rb2 Rb1 54.62(2) . . ?
S1 Rb2 Rb1 93.09(2) 4_565 . ?
S1 Rb2 Rb2 143.78(3) 4_565 3_655 ?
S1 Rb2 Rb2 86.99(3) . 3_655 ?
S1 Rb2 S1 128.16(3) 4_565 . ?
S2 Rb2 Rb1 123.56(3) 4_665 . ?
S2 Rb2 Rb2 127.82(3) 4_665 3_655 ?
S2 Rb2 S1 101.39(3) 4_665 . ?
S2 Rb2 S1 60.71(3) 4_665 4_565 ?
S2 Rb2 S6 139.72(3) 4_665 . ?
S2 Rb2 S7 153.54(4) 4_665 3_656 ?
S4 Rb2 Rb1 115.77(3) . . ?
S4 Rb2 Rb2 81.06(3) . 3_655 ?
S4 Rb2 S1 120.45(3) . 4_565 ?
S4 Rb2 S1 61.87(3) . . ?
S4 Rb2 S2 59.90(3) . 4_665 ?
S4 Rb2 S6 158.79(4) . . ?
S4 Rb2 S7 97.52(3) . 3_656 ?
S5 Rb2 Rb1 113.22(3) 3_665 . ?
S5 Rb2 Rb1 65.41(2) 2_645 . ?
S5 Rb2 Rb2 152.14(4) 2_645 3_655 ?
S5 Rb2 Rb2 77.34(3) 3_665 3_655 ?
S5 Rb2 S1 65.57(3) 2_645 . ?
S5 Rb2 S1 66.51(3) 3_665 4_565 ?
S5 Rb2 S1 64.06(3) 2_645 4_565 ?
S5 Rb2 S1 157.51(3) 3_665 . ?
S5 Rb2 S2 58.22(3) 2_645 4_665 ?
S5 Rb2 S2 100.96(3) 3_665 4_665 ?
S5 Rb2 S4 81.67(3) 2_645 . ?
S5 Rb2 S4 129.69(3) 3_665 . ?
S5 Rb2 S5 130.30(3) 2_645 3_665 ?
S5 Rb2 S6 102.35(3) 2_645 . ?
S5 Rb2 S6 63.02(3) 3_665 . ?
S5 Rb2 S7 135.15(4) 2_645 1_554 ?
S5 Rb2 S7 104.51(3) 3_665 3_656 ?
S5 Rb2 S7 58.68(3) 3_665 1_554 ?
S5 Rb2 S7 108.11(4) 2_645 3_656 ?
S6 Rb2 Rb1 50.60(2) . . ?
S6 Rb2 Rb2 86.66(3) . 3_655 ?
S6 Rb2 S1 100.46(3) . . ?
S6 Rb2 S1 79.18(3) . 4_565 ?
S6 Rb2 S7 61.35(3) . 3_656 ?
S7 Rb2 Rb1 50.75(3) 3_656 . ?
S7 Rb2 Rb1 159.20(3) 1_554 . ?
S7 Rb2 Rb2 57.19(3) 1_554 3_655 ?
S7 Rb2 Rb2 53.17(3) 3_656 3_655 ?
S7 Rb2 S1 53.00(3) 3_656 . ?
S7 Rb2 S1 124.78(4) 1_554 . ?
S7 Rb2 S1 99.70(3) 1_554 4_565 ?
S7 Rb2 S1 137.68(4) 3_656 4_565 ?
S7 Rb2 S2 77.18(3) 1_554 4_665 ?
S7 Rb2 S4 71.37(3) 1_554 . ?
S7 Rb2 S6 115.80(4) 1_554 . ?
S7 Rb2 S7 110.36(3) 1_554 3_656 ?
S1 In1 S1 83.02(4) . 3_756 ?
S2 In1 S1 88.52(4) 1_655 . ?
S2 In1 S1 76.66(4) 1_655 3_756 ?
S2 In1 S3 98.09(4) 1_655 1_645 ?
S2 In1 S4 94.68(4) 1_655 . ?
S2 In1 S5 160.99(4) 1_655 1_545 ?
S3 In1 S1 167.23(4) 1_645 . ?
S3 In1 S1 87.87(4) 1_645 3_756 ?
S4 In1 S1 169.53(4) . 3_756 ?
S4 In1 S1 90.98(4) . . ?
S4 In1 S3 99.31(4) . 1_645 ?
S5 In1 S1 90.76(4) 1_545 3_756 ?
S5 In1 S1 75.68(4) 1_545 . ?
S5 In1 S3 95.59(4) 1_545 1_645 ?
S5 In1 S4 96.07(4) 1_545 . ?
S3 P1 P1 103.28(9) . 3_575 ?
S4 P1 P1 102.53(9) 3_665 3_575 ?
S4 P1 S3 106.53(7) 3_665 . ?
S6 P1 P1 109.85(8) 1_565 3_575 ?
S6 P1 S3 115.45(8) 1_565 . ?
S6 P1 S4 117.54(8) 1_565 3_665 ?
S1 P2 Rb1 121.41(6) 1_565 3_666 ?
S2 P2 Rb1 57.18(5) 3_666 3_666 ?
S2 P2 S1 106.26(7) 3_666 1_565 ?
S2 P2 S5 109.25(8) 3_666 . ?
S5 P2 Rb1 133.54(6) . 3_666 ?
S5 P2 S1 104.94(7) . 1_565 ?
S7 P2 Rb1 56.15(5) 3_666 3_666 ?
S7 P2 S1 111.67(8) 3_666 1_565 ?
S7 P2 S2 113.07(8) 3_666 3_666 ?
S7 P2 S5 111.21(8) 3_666 . ?
Rb2 S1 Rb1 71.32(3) . . ?
Rb2 S1 Rb1 92.73(3) 4_666 . ?
Rb2 S1 Rb2 100.87(3) 4_666 . ?
In1 S1 Rb1 162.30(5) . . ?
In1 S1 Rb1 97.28(4) 3_756 . ?
In1 S1 Rb2 164.04(5) 3_756 . ?
In1 S1 Rb2 97.55(4) . 4_666 ?
In1 S1 Rb2 90.58(3) 3_756 4_666 ?
In1 S1 Rb2 92.52(3) . . ?
In1 S1 In1 96.98(4) . 3_756 ?
P2 S1 Rb1 85.82(6) 1_545 . ?
P2 S1 Rb2 174.40(6) 1_545 4_666 ?
P2 S1 Rb2 83.80(5) 1_545 . ?
P2 S1 In1 84.25(5) 1_545 3_756 ?
P2 S1 In1 85.25(5) 1_545 . ?
Rb1 S2 Rb2 124.81(4) . 4_566 ?
In1 S2 Rb1 124.85(5) 1_455 . ?
In1 S2 Rb2 109.74(5) 1_455 4_566 ?
P2 S2 Rb1 92.32(6) 3_666 . ?
P2 S2 Rb2 93.22(6) 3_666 4_566 ?
P2 S2 In1 92.10(5) 3_666 1_455 ?
Rb1 S3 Rb1 109.97(3) 2 3_666 ?
In1 S3 Rb1 115.80(5) 1_465 2 ?
In1 S3 Rb1 109.77(4) 1_465 3_666 ?
P1 S3 Rb1 126.51(7) . 3_666 ?
P1 S3 Rb1 96.71(6) . 2 ?
P1 S3 In1 97.77(6) . 1_465 ?
Rb2 S4 Rb1 116.55(3) . 4_665 ?
In1 S4 Rb1 124.29(5) . 4_665 ?
In1 S4 Rb2 106.97(4) . . ?
P1 S4 Rb1 88.36(5) 3_665 4_665 ?
P1 S4 Rb2 121.40(7) 3_665 . ?
P1 S4 In1 97.54(6) 3_665 . ?
Rb2 S5 Rb2 123.42(4) 2_655 3_665 ?
In1 S5 Rb2 127.95(5) 1_565 3_665 ?
In1 S5 Rb2 106.09(5) 1_565 2_655 ?
P2 S5 Rb2 99.00(6) . 2_655 ?
P2 S5 Rb2 94.74(6) . 3_665 ?
P2 S5 In1 92.29(5) . 1_565 ?
Rb1 S6 Rb1 113.11(4) 4_565 . ?
Rb1 S6 Rb2 107.07(4) 4_565 . ?
Rb2 S6 Rb1 78.85(3) . . ?
P1 S6 Rb1 119.74(6) 1_545 . ?
P1 S6 Rb1 114.02(7) 1_545 4_565 ?
P1 S6 Rb2 118.98(7) 1_545 . ?
Rb1 S7 Rb1 77.16(3) . 3_656 ?
Rb1 S7 Rb2 132.70(5) . 1_556 ?
Rb1 S7 Rb2 155.09(5) . 3_656 ?
Rb2 S7 Rb1 78.57(3) 3_656 3_656 ?
Rb2 S7 Rb1 146.68(5) 1_556 3_656 ?
Rb2 S7 Rb2 69.64(3) 1_556 3_656 ?
P2 S7 Rb1 94.73(6) 3_666 . ?
P2 S7 Rb1 96.57(6) 3_666 3_656 ?
P2 S7 Rb2 93.54(6) 3_666 3_656 ?
P2 S7 Rb2 95.11(6) 3_666 1_556 ?

loop_
_geom_bond_atom_site_label_1
_geom_bond_atom_site_label_2
_geom_bond_distance
_geom_bond_site_symmetry_2
_geom_bond_publ_flag
Rb1 Rb1 4.3592(11) 3_656 ?
Rb1 Rb2 4.5641(10) . ?
Rb1 P2 4.0550(14) 3_666 ?
Rb1 S1 3.9280(15) . ?
Rb1 S2 3.4108(15) . ?
Rb1 S3 3.4560(14) 2_545 ?
Rb1 S3 3.6299(14) 3_666 ?
Rb1 S4 3.7514(15) 4_566 ?
Rb1 S6 3.5948(15) . ?
Rb1 S6 3.3595(15) 4_666 ?
Rb1 S7 3.6057(16) 3_656 ?
Rb1 S7 3.3790(16) . ?
Rb2 Rb2 4.0181(11) 3_655 ?
Rb2 S1 3.9004(15) . ?
Rb2 S1 3.7980(13) 4_565 ?
Rb2 S2 3.5539(15) 4_665 ?
Rb2 S4 3.5039(15) . ?
Rb2 S5 3.3866(15) 3_665 ?
Rb2 S5 3.3537(14) 2_645 ?
Rb2 S6 3.5921(15) . ?
Rb2 S7 3.6023(16) 3_656 ?
Rb2 S7 3.4308(16) 1_554 ?
In1 S1 2.8004(13) . ?
In1 S1 2.8004(13) 3_756 ?
In1 S2 2.5243(13) 1_655 ?
In1 S3 2.5659(13) 1_645 ?
In1 S4 2.5530(13) . ?
In1 S5 2.5492(13) 1_545 ?
P1 P1 2.251(3) 3_575 ?
P1 S3 2.0556(17) . ?
P1 S4 2.0489(17) 3_665 ?
P1 S6 1.9680(17) 1_565 ?
P2 Rb1 4.0550(14) 3_666 ?
P2 S1 2.0778(17) 1_565 ?
P2 S2 2.0593(17) 3_666 ?
P2 S5 2.0678(18) . ?
P2 S7 1.980(2) 3_666 ?
S1 Rb2 3.7980(14) 4_666 ?
S1 In1 2.8004(13) 3_756 ?
S1 P2 2.0778(17) 1_545 ?
S2 Rb2 3.5538(15) 4_566 ?
S2 In1 2.5243(13) 1_455 ?
S2 P2 2.0593(17) 3_666 ?
S3 Rb1 3.6298(14) 3_666 ?
S3 Rb1 3.4560(14) 2 ?
S3 In1 2.5659(13) 1_465 ?
S4 Rb1 3.7515(15) 4_665 ?
S4 P1 2.0489(17) 3_665 ?
S5 Rb2 3.3537(14) 2_655 ?
S5 Rb2 3.3866(15) 3_665 ?
S5 In1 2.5492(13) 1_565 ?
S6 Rb1 3.3595(15) 4_565 ?
S6 P1 1.9679(17) 1_545 ?
S7 Rb1 3.6057(16) 3_656 ?
S7 Rb2 3.4308(16) 1_556 ?
S7 Rb2 3.6023(16) 3_656 ?
S7 P2 1.980(2) 3_666 ?
